data_2238005
loop_
_publ_author_name
'Mouri, Saki'
'Hijikata, Daichi'
'Isozaki, Katsuhiro'
'Yonezawa, Noriyuki'
'Okamoto, Akiko'

_publ_section_title
;
 [2,7-Diethoxy-8-(4-fluorobenzoyl)naphthalen-1-yl](4-fluorophenyl)methanone
;
_journal_coeditor_code RZ5052
_journal_issue 5
_journal_name_full 'Acta Crystallographica Section E'
_journal_page_first o637
_journal_paper_doi 10.1107/S1600536813008295
_journal_volume 69
_journal_year 2013
_chemical_formula_iupac 'C28 H22 F2 O4'
_chemical_formula_moiety 'C28 H22 F2 O4'
_chemical_formula_sum 'C28 H22 F2 O4'
_chemical_formula_weight 460.46
_chemical_name_common 1,8-bis(4-fluorobenzoyl)-2,7-diethoxynaphthalene
_chemical_name_systematic
;
[2,7-Diethoxy-8-(4-fluorobenzoyl)naphthalen-1-yl](4-fluorophenyl)methanone
;
_space_group_IT_number 14
_symmetry_cell_setting monoclinic
_symmetry_space_group_name_Hall '-P 2yn'
_symmetry_space_group_name_H-M 'P 1 21/n 1'
_atom_sites_solution_hydrogens geom
_atom_sites_solution_primary direct
_atom_sites_solution_secondary difmap
_audit_creation_method SHELXL-97
_cell_angle_alpha 90.00
_cell_angle_beta 105.141(3)
_cell_angle_gamma 90.00
_cell_formula_units_Z 4
_cell_length_a 7.8592(18)
_cell_length_b 21.243(5)
_cell_length_c 13.941(3)
_cell_measurement_reflns_used 7582
_cell_measurement_temperature 173(2)
_cell_measurement_theta_max 31.28
_cell_measurement_theta_min 1.79
_cell_volume 2246.7(9)
_computing_cell_refinement 'CrystalClear (Rigaku/MSC, 2006)'
_computing_data_collection 'CrystalClear (Rigaku/MSC, 2006)'
_computing_data_reduction 'CrystalClear (Rigaku/MSC, 2006)'
_computing_molecular_graphics 'ORTEPIII (Burnett & Johnson, 1996)'
_computing_publication_material 'SHELXL97 (Sheldrick, 2008)'
_computing_structure_refinement 'SHELXL97 (Sheldrick, 2008)'
_computing_structure_solution 'Il Milione (Burla <i>et al.</i>, 2007)'
_diffrn_ambient_temperature 173(2)
_diffrn_detector_area_resol_mean 7.314
_diffrn_measured_fraction_theta_full 0.969
_diffrn_measured_fraction_theta_max 0.969
_diffrn_measurement_device_type 'Rigaku Saturn70'
_diffrn_measurement_method \w
_diffrn_radiation_monochromator graphite
_diffrn_radiation_source 'fine-focus sealed tube'
_diffrn_radiation_type 'Mo K\a'
_diffrn_radiation_wavelength 0.71070
_diffrn_reflns_av_R_equivalents 0.0306
_diffrn_reflns_av_sigmaI/netI 0.0225
_diffrn_reflns_limit_h_max 9
_diffrn_reflns_limit_h_min -9
_diffrn_reflns_limit_k_max 24
_diffrn_reflns_limit_k_min -25
_diffrn_reflns_limit_l_max 16
_diffrn_reflns_limit_l_min -14
_diffrn_reflns_number 14368
_diffrn_reflns_theta_full 25.00
_diffrn_reflns_theta_max 25.00
_diffrn_reflns_theta_min 2.88
_exptl_absorpt_coefficient_mu 0.101
_exptl_absorpt_correction_T_max 0.9800
_exptl_absorpt_correction_T_min 0.9800
_exptl_absorpt_correction_type numerical
_exptl_absorpt_process_details
;
(NUMABS; Higashi, 1999)
;
_exptl_crystal_colour colorless
_exptl_crystal_density_diffrn 1.361
_exptl_crystal_density_method 'not measured'
_exptl_crystal_description block
_exptl_crystal_F_000 960
_exptl_crystal_size_max 0.20
_exptl_crystal_size_mid 0.20
_exptl_crystal_size_min 0.20
_refine_diff_density_max 0.201
_refine_diff_density_min -0.182
_refine_ls_extinction_method none
_refine_ls_goodness_of_fit_ref 1.000
_refine_ls_hydrogen_treatment constr
_refine_ls_matrix_type full
_refine_ls_number_parameters 309
_refine_ls_number_reflns 3836
_refine_ls_number_restraints 0
_refine_ls_restrained_S_all 1.000
_refine_ls_R_factor_all 0.0411
_refine_ls_R_factor_gt 0.0364
_refine_ls_shift/su_max 0.000
_refine_ls_shift/su_mean 0.000
_refine_ls_structure_factor_coef Fsqd
_refine_ls_weighting_details 'calc w=1/[\s^2^(Fo^2^)+(0.0756P)^2^+0.3064P] where P=(Fo^2^+2Fc^2^)/3'
_refine_ls_weighting_scheme calc
_refine_ls_wR_factor_gt 0.1022
_refine_ls_wR_factor_ref 0.1078
_reflns_number_gt 3439
_reflns_number_total 3836
_reflns_threshold_expression I>2sigma(I)
_cod_data_source_file rz5052.cif
_cod_data_source_block I
_cod_original_cell_volume 2246.6(9)
_cod_original_sg_symbol_H-M 'P 21/n'
_cod_database_code 2238005
_cod_database_fobs_code 2238005

loop_
_symmetry_equiv_pos_site_id
_symmetry_equiv_pos_as_xyz
1 +X,+Y,+Z
2 1/2-X,1/2+Y,1/2-Z
3 -X,-Y,-Z
4 1/2+X,1/2-Y,1/2+Z

loop_
_atom_site_type_symbol
_atom_site_label
_atom_site_fract_x
_atom_site_fract_y
_atom_site_fract_z
_atom_site_U_iso_or_equiv
_atom_site_adp_type
_atom_site_calc_flag
_atom_site_refinement_flags
_atom_site_occupancy
_atom_site_symmetry_multiplicity
F F1 -0.20117(11) 0.21137(4) 0.11577(9) 0.0549(3) Uani d . 1 1
F F2 1.12357(11) 0.23089(4) 0.40563(7) 0.0453(2) Uani d . 1 1
O O1 0.52489(11) 0.33949(4) 0.12884(7) 0.0287(2) Uani d . 1 1
O O2 0.39925(11) 0.37322(4) 0.32983(7) 0.0300(2) Uani d . 1 1
O O3 0.19889(11) 0.41165(4) -0.05336(6) 0.0281(2) Uani d . 1 1
O O4 0.71334(12) 0.48080(4) 0.44235(7) 0.0332(2) Uani d . 1 1
C C1 0.36340(14) 0.43375(6) 0.10775(9) 0.0207(3) Uani d . 1 1
C C2 0.27492(15) 0.45634(6) 0.01510(9) 0.0235(3) Uani d . 1 1
C C3 0.27392(16) 0.52098(6) -0.00825(9) 0.0261(3) Uani d . 1 1
H H3 0.2124 0.5357 -0.0723 0.031 Uiso calc R 1 1
C C4 0.36247(16) 0.56209(6) 0.06242(10) 0.0269(3) Uani d . 1 1
H H4 0.3626 0.6056 0.0467 0.032 Uiso calc R 1 1
C C5 0.54467(17) 0.58524(6) 0.23023(10) 0.0279(3) Uani d . 1 1
H H5 0.5434 0.6286 0.2131 0.033 Uiso calc R 1 1
C C6 0.63394(17) 0.56678(6) 0.32334(10) 0.0287(3) Uani d . 1 1
H H6 0.6949 0.5968 0.3704 0.034 Uiso calc R 1 1
C C7 0.63480(16) 0.50247(6) 0.34901(9) 0.0257(3) Uani d . 1 1
C C8 0.55115(15) 0.45756(5) 0.28119(9) 0.0216(3) Uani d . 1 1
C C9 0.45706(14) 0.47612(5) 0.18297(9) 0.0208(3) Uani d . 1 1
C C10 0.45389(15) 0.54162(6) 0.15839(9) 0.0240(3) Uani d . 1 1
C C11 0.37995(15) 0.36319(5) 0.11976(8) 0.0210(3) Uani d . 1 1
C C12 0.22361(15) 0.32380(5) 0.11927(9) 0.0220(3) Uani d . 1 1
C C13 0.24445(17) 0.25880(6) 0.12850(11) 0.0324(3) Uani d . 1 1
H H13 0.3575 0.2406 0.1358 0.039 Uiso calc R 1 1
C C14 0.10147(19) 0.22059(7) 0.12717(13) 0.0412(4) Uani d . 1 1
H H14 0.1145 0.1762 0.1331 0.049 Uiso calc R 1 1
C C15 -0.06047(17) 0.24858(7) 0.11706(11) 0.0346(3) Uani d . 1 1
C C16 -0.08619(16) 0.31241(6) 0.10869(10) 0.0305(3) Uani d . 1 1
H H16 -0.1995 0.3303 0.1021 0.037 Uiso calc R 1 1
C C17 0.05794(16) 0.34984(6) 0.11013(9) 0.0260(3) Uani d . 1 1
H H17 0.0437 0.3942 0.1048 0.031 Uiso calc R 1 1
C C18 0.54065(15) 0.39165(6) 0.32057(8) 0.0223(3) Uani d . 1 1
C C19 0.70005(15) 0.35089(6) 0.34630(8) 0.0224(3) Uani d . 1 1
C C20 0.68344(17) 0.28956(6) 0.37819(10) 0.0307(3) Uani d . 1 1
H H20 0.5731 0.2755 0.3859 0.037 Uiso calc R 1 1
C C21 0.82595(19) 0.24894(6) 0.39870(11) 0.0354(3) Uani d . 1 1
H H21 0.8148 0.2070 0.4199 0.042 Uiso calc R 1 1
C C22 0.98441(17) 0.27100(6) 0.38757(10) 0.0306(3) Uani d . 1 1
C C23 1.00746(17) 0.33129(6) 0.35714(10) 0.0312(3) Uani d . 1 1
H H23 1.1189 0.3452 0.3508 0.037 Uiso calc R 1 1
C C24 0.86278(16) 0.37107(6) 0.33609(9) 0.0274(3) Uani d . 1 1
H H24 0.8749 0.4128 0.3143 0.033 Uiso calc R 1 1
C C25 0.06420(17) 0.43112(7) -0.13949(10) 0.0302(3) Uani d . 1 1
H H25A 0.1171 0.4542 -0.1863 0.036 Uiso calc R 1 1
H H25B -0.0216 0.4591 -0.1199 0.036 Uiso calc R 1 1
C C26 -0.0255(2) 0.37232(7) -0.18738(12) 0.0454(4) Uani d . 1 1
H H26A -0.0673 0.3479 -0.1384 0.055 Uiso calc R 1 1
H H26B 0.0582 0.3470 -0.2121 0.055 Uiso calc R 1 1
H H26C -0.1259 0.3837 -0.2429 0.055 Uiso calc R 1 1
C C27 0.76537(19) 0.52558(7) 0.52180(10) 0.0344(3) Uani d . 1 1
H H27A 0.6655 0.5536 0.5234 0.041 Uiso calc R 1 1
H H27B 0.8641 0.5518 0.5127 0.041 Uiso calc R 1 1
C C28 0.82134(19) 0.48859(8) 0.61620(10) 0.0383(3) Uani d . 1 1
H H28A 0.8508 0.5175 0.6729 0.046 Uiso calc R 1 1
H H28B 0.9250 0.4632 0.6154 0.046 Uiso calc R 1 1
H H28C 0.7249 0.4609 0.6221 0.046 Uiso calc R 1 1

loop_
_atom_site_aniso_label
_atom_site_aniso_U_11
_atom_site_aniso_U_22
_atom_site_aniso_U_33
_atom_site_aniso_U_12
_atom_site_aniso_U_13
_atom_site_aniso_U_23
F1 0.0318(5) 0.0366(5) 0.0949(8) -0.0117(4) 0.0141(5) 0.0159(5)
F2 0.0370(5) 0.0385(5) 0.0562(6) 0.0174(4) 0.0046(4) 0.0041(4)
O1 0.0185(4) 0.0284(5) 0.0384(5) 0.0045(3) 0.0059(4) -0.0015(4)
O2 0.0231(5) 0.0318(5) 0.0367(5) -0.0034(4) 0.0105(4) 0.0029(4)
O3 0.0288(5) 0.0281(5) 0.0231(5) 0.0021(4) -0.0008(4) 0.0001(3)
O4 0.0414(5) 0.0268(5) 0.0251(5) 0.0018(4) -0.0025(4) -0.0040(4)
C1 0.0162(5) 0.0229(6) 0.0242(6) 0.0004(4) 0.0073(5) 0.0013(5)
C2 0.0178(6) 0.0274(6) 0.0256(6) 0.0010(5) 0.0062(5) -0.0011(5)
C3 0.0242(6) 0.0279(6) 0.0262(6) 0.0053(5) 0.0067(5) 0.0060(5)
C4 0.0260(6) 0.0229(6) 0.0331(7) 0.0032(5) 0.0102(5) 0.0063(5)
C5 0.0291(6) 0.0192(6) 0.0365(7) 0.0005(5) 0.0104(5) -0.0005(5)
C6 0.0283(6) 0.0227(6) 0.0341(7) -0.0019(5) 0.0062(5) -0.0064(5)
C7 0.0231(6) 0.0259(6) 0.0272(7) 0.0022(5) 0.0048(5) -0.0014(5)
C8 0.0181(5) 0.0210(6) 0.0260(6) 0.0017(5) 0.0062(5) -0.0006(5)
C9 0.0162(5) 0.0217(6) 0.0258(6) 0.0011(4) 0.0078(5) -0.0002(5)
C10 0.0211(6) 0.0222(6) 0.0303(7) 0.0016(5) 0.0094(5) 0.0016(5)
C11 0.0190(6) 0.0232(6) 0.0198(6) 0.0016(5) 0.0035(4) -0.0014(5)
C12 0.0216(6) 0.0218(6) 0.0207(6) 0.0009(5) 0.0024(4) 0.0004(4)
C13 0.0253(6) 0.0258(7) 0.0447(8) 0.0046(5) 0.0066(6) 0.0056(6)
C14 0.0355(8) 0.0223(7) 0.0637(10) -0.0003(6) 0.0094(7) 0.0088(6)
C15 0.0265(7) 0.0309(7) 0.0440(8) -0.0084(6) 0.0052(6) 0.0077(6)
C16 0.0207(6) 0.0326(7) 0.0369(7) 0.0014(5) 0.0054(5) 0.0052(6)
C17 0.0229(6) 0.0222(6) 0.0324(7) 0.0018(5) 0.0065(5) 0.0021(5)
C18 0.0229(6) 0.0244(6) 0.0190(6) -0.0019(5) 0.0044(5) -0.0019(5)
C19 0.0235(6) 0.0226(6) 0.0198(6) -0.0005(5) 0.0034(5) -0.0001(5)
C20 0.0293(7) 0.0288(7) 0.0347(7) -0.0012(5) 0.0092(5) 0.0063(5)
C21 0.0410(8) 0.0244(6) 0.0394(8) 0.0032(6) 0.0082(6) 0.0084(6)
C22 0.0302(7) 0.0292(7) 0.0284(7) 0.0100(5) 0.0006(5) 0.0004(5)
C23 0.0221(6) 0.0328(7) 0.0374(7) -0.0005(5) 0.0057(5) -0.0011(6)
C24 0.0255(6) 0.0225(6) 0.0333(7) -0.0015(5) 0.0059(5) 0.0020(5)
C25 0.0260(6) 0.0348(7) 0.0259(7) 0.0028(5) -0.0003(5) 0.0029(5)
C26 0.0436(8) 0.0419(9) 0.0395(8) -0.0017(7) -0.0094(7) -0.0002(7)
C27 0.0387(7) 0.0339(7) 0.0285(7) -0.0037(6) 0.0049(6) -0.0085(6)
C28 0.0374(8) 0.0470(9) 0.0280(7) -0.0011(6) 0.0041(6) -0.0037(6)

loop_
_atom_type_symbol
_atom_type_description
_atom_type_scat_dispersion_real
_atom_type_scat_dispersion_imag
_atom_type_scat_source
C C 0.0033 0.0016 'International Tables Vol C Tables 4.2.6.8 and 6.1.1.4'
H H 0.0000 0.0000 'International Tables Vol C Tables 4.2.6.8 and 6.1.1.4'
F F 0.0171 0.0103 'International Tables Vol C Tables 4.2.6.8 and 6.1.1.4'
O O 0.0106 0.0060 'International Tables Vol C Tables 4.2.6.8 and 6.1.1.4'

loop_
_geom_angle_atom_site_label_1
_geom_angle_atom_site_label_2
_geom_angle_atom_site_label_3
_geom_angle
C2 O3 C25 118.36(10)
C7 O4 C27 118.57(10)
C2 C1 C9 120.19(11)
C2 C1 C11 117.11(10)
C9 C1 C11 122.02(10)
O3 C2 C1 115.60(11)
O3 C2 C3 122.64(11)
C1 C2 C3 121.63(11)
C4 C3 C2 119.05(11)
C4 C3 H3 120.5
C2 C3 H3 120.5
C3 C4 C10 121.66(12)
C3 C4 H4 119.2
C10 C4 H4 119.2
C6 C5 C10 121.71(12)
C6 C5 H5 119.1
C10 C5 H5 119.1
C5 C6 C7 119.17(12)
C5 C6 H6 120.4
C7 C6 H6 120.4
O4 C7 C8 115.77(11)
O4 C7 C6 122.58(11)
C8 C7 C6 121.62(12)
C7 C8 C9 119.92(11)
C7 C8 C18 116.83(11)
C9 C8 C18 122.57(10)
C8 C9 C1 124.47(11)
C8 C9 C10 117.98(11)
C1 C9 C10 117.54(11)
C4 C10 C5 120.50(11)
C4 C10 C9 119.92(11)
C5 C10 C9 119.57(11)
O1 C11 C12 121.09(11)
O1 C11 C1 118.14(10)
C12 C11 C1 120.77(9)
C17 C12 C13 119.21(11)
C17 C12 C11 122.03(11)
C13 C12 C11 118.76(11)
C14 C13 C12 120.36(12)
C14 C13 H13 119.8
C12 C13 H13 119.8
C15 C14 C13 118.29(13)
C15 C14 H14 120.9
C13 C14 H14 120.9
F1 C15 C16 118.28(12)
F1 C15 C14 118.57(12)
C16 C15 C14 123.15(12)
C15 C16 C17 117.80(12)
C15 C16 H16 121.1
C17 C16 H16 121.1
C16 C17 C12 121.19(12)
C16 C17 H17 119.4
C12 C17 H17 119.4
O2 C18 C19 121.48(11)
O2 C18 C8 118.29(11)
C19 C18 C8 120.23(10)
C24 C19 C20 119.08(11)
C24 C19 C18 122.33(11)
C20 C19 C18 118.55(11)
C21 C20 C19 120.72(12)
C21 C20 H20 119.6
C19 C20 H20 119.6
C22 C21 C20 118.15(12)
C22 C21 H21 120.9
C20 C21 H21 120.9
F2 C22 C23 118.49(12)
F2 C22 C21 118.31(12)
C23 C22 C21 123.19(12)
C22 C23 C24 117.79(12)
C22 C23 H23 121.1
C24 C23 H23 121.1
C23 C24 C19 121.07(12)
C23 C24 H24 119.5
C19 C24 H24 119.5
O3 C25 C26 106.83(11)
O3 C25 H25A 110.4
C26 C25 H25A 110.4
O3 C25 H25B 110.4
C26 C25 H25B 110.4
H25A C25 H25B 108.6
C25 C26 H26A 109.5
C25 C26 H26B 109.5
H26A C26 H26B 109.5
C25 C26 H26C 109.5
H26A C26 H26C 109.5
H26B C26 H26C 109.5
O4 C27 C28 106.82(12)
O4 C27 H27A 110.4
C28 C27 H27A 110.4
O4 C27 H27B 110.4
C28 C27 H27B 110.4
H27A C27 H27B 108.6
C27 C28 H28A 109.5
C27 C28 H28B 109.5
H28A C28 H28B 109.5
C27 C28 H28C 109.5
H28A C28 H28C 109.5
H28B C28 H28C 109.5

loop_
_geom_bond_atom_site_label_1
_geom_bond_atom_site_label_2
_geom_bond_distance
F1 C15 1.3555(15)
F2 C22 1.3571(15)
O1 C11 1.2213(14)
O2 C18 1.2165(15)
O3 C2 1.3680(15)
O3 C25 1.4385(15)
O4 C7 1.3662(16)
O4 C27 1.4360(16)
C1 C2 1.3831(17)
C1 C9 1.4313(17)
C1 C11 1.5100(16)
C2 C3 1.4107(17)
C3 C4 1.3636(19)
C3 H3 0.9500
C4 C10 1.4118(18)
C4 H4 0.9500
C5 C6 1.3619(19)
C5 C10 1.4132(18)
C5 H5 0.9500
C6 C7 1.4118(18)
C6 H6 0.9500
C7 C8 1.3826(17)
C8 C9 1.4311(17)
C8 C18 1.5140(16)
C9 C10 1.4316(17)
C11 C12 1.4851(16)
C12 C17 1.3896(17)
C12 C13 1.3925(18)
C13 C14 1.3823(19)
C13 H13 0.9500
C14 C15 1.378(2)
C14 H14 0.9500
C15 C16 1.371(2)
C16 C17 1.3799(18)
C16 H16 0.9500
C17 H17 0.9500
C18 C19 1.4876(16)
C19 C24 1.3909(17)
C19 C20 1.3936(18)
C20 C21 1.3833(19)
C20 H20 0.9500
C21 C22 1.377(2)
C21 H21 0.9500
C22 C23 1.3760(19)
C23 C24 1.3852(18)
C23 H23 0.9500
C24 H24 0.9500
C25 C26 1.502(2)
C25 H25A 0.9900
C25 H25B 0.9900
C26 H26A 0.9800
C26 H26B 0.9800
C26 H26C 0.9800
C27 C28 1.497(2)
C27 H27A 0.9900
C27 H27B 0.9900
C28 H28A 0.9800
C28 H28B 0.9800
C28 H28C 0.9800

loop_
_geom_hbond_atom_site_label_D
_geom_hbond_atom_site_label_H
_geom_hbond_atom_site_label_A
_geom_hbond_site_symmetry_A
_geom_hbond_distance_DH
_geom_hbond_distance_HA
_geom_hbond_distance_DA
_geom_hbond_angle_DHA
_geom_hbond_publ_flag
C16 H16 O1 1_455 0.95 2.30 3.1939(17) 156 y
C23 H23 O2 1_655 0.95 2.37 3.3214(18) 176 y
C6 H6 F1 2_555 0.95 2.44 3.1937(17) 136 y

loop_
_geom_torsion_atom_site_label_1
_geom_torsion_atom_site_label_2
_geom_torsion_atom_site_label_3
_geom_torsion_atom_site_label_4
_geom_torsion
C25 O3 C2 C1 162.02(10)
C25 O3 C2 C3 -21.99(16)
C9 C1 C2 O3 176.08(9)
C11 C1 C2 O3 5.37(15)
C9 C1 C2 C3 0.05(17)
C11 C1 C2 C3 -170.66(10)
O3 C2 C3 C4 -175.76(11)
C1 C2 C3 C4 -0.01(18)
C2 C3 C4 C10 -0.45(18)
C10 C5 C6 C7 -0.46(18)
C27 O4 C7 C8 -165.39(11)
C27 O4 C7 C6 12.87(17)
C5 C6 C7 O4 -176.44(11)
C5 C6 C7 C8 1.72(19)
O4 C7 C8 C9 176.68(10)
C6 C7 C8 C9 -1.59(18)
O4 C7 C8 C18 5.96(16)
C6 C7 C8 C18 -172.32(11)
C7 C8 C9 C1 -178.81(11)
C18 C8 C9 C1 -8.64(17)
C7 C8 C9 C10 0.23(16)
C18 C8 C9 C10 170.41(10)
C2 C1 C9 C8 179.41(11)
C11 C1 C9 C8 -10.35(17)
C2 C1 C9 C10 0.36(16)
C11 C1 C9 C10 170.60(10)
C3 C4 C10 C5 179.97(11)
C3 C4 C10 C9 0.86(18)
C6 C5 C10 C4 -179.98(12)
C6 C5 C10 C9 -0.87(18)
C8 C9 C10 C4 -179.91(10)
C1 C9 C10 C4 -0.80(16)
C8 C9 C10 C5 0.97(16)
C1 C9 C10 C5 -179.92(10)
C2 C1 C11 O1 108.79(12)
C9 C1 C11 O1 -61.74(15)
C2 C1 C11 C12 -70.49(14)
C9 C1 C11 C12 118.99(12)
O1 C11 C12 C17 179.27(11)
C1 C11 C12 C17 -1.48(17)
O1 C11 C12 C13 -0.57(17)
C1 C11 C12 C13 178.68(11)
C17 C12 C13 C14 0.9(2)
C11 C12 C13 C14 -179.24(13)
C12 C13 C14 C15 -0.3(2)
C13 C14 C15 F1 -179.95(13)
C13 C14 C15 C16 -0.3(2)
F1 C15 C16 C17 179.97(12)
C14 C15 C16 C17 0.3(2)
C15 C16 C17 C12 0.31(19)
C13 C12 C17 C16 -0.90(19)
C11 C12 C17 C16 179.25(11)
C7 C8 C18 O2 106.26(13)
C9 C8 C18 O2 -64.20(15)
C7 C8 C18 C19 -74.15(14)
C9 C8 C18 C19 115.39(12)
O2 C18 C19 C24 179.91(11)
C8 C18 C19 C24 0.33(17)
O2 C18 C19 C20 2.35(18)
C8 C18 C19 C20 -177.23(11)
C24 C19 C20 C21 -0.56(19)
C18 C19 C20 C21 177.08(12)
C19 C20 C21 C22 0.6(2)
C20 C21 C22 F2 -178.65(12)
C20 C21 C22 C23 0.0(2)
F2 C22 C23 C24 178.07(11)
C21 C22 C23 C24 -0.6(2)
C22 C23 C24 C19 0.60(19)
C20 C19 C24 C23 -0.05(19)
C18 C19 C24 C23 -177.59(11)
C2 O3 C25 C26 -166.28(11)
C7 O4 C27 C28 171.67(11)
